data_7010363
loop_
_publ_author_name
'Nielson, Alastair J.'
'Glenny, Mark W.'
'Rickard, Clifton E. F.'

_publ_section_title
;
 2-tert-Butyl and 2-phenylphenylimido complexes of titanium(IV) and
 their olefin polymerisation activity
;
_journal_issue 3
_journal_name_full 'Journal of the Chemical Society, Dalton Transactions'
_journal_page_first 232
_journal_paper_doi 10.1039/b008232p
_journal_year 2001
_chemical_formula_sum 'C24 H62 Cl4 N6 Ti2'
_chemical_formula_weight 672.40
_chemical_name_systematic
; 
 tetra(t-butylamine)bis(t-butylimido)dichloro-di-\m-
chloroditatanium(IV)
;
_space_group_IT_number 14
_symmetry_cell_setting monoclinic
_symmetry_space_group_name_Hall '-P 2yn'
_symmetry_space_group_name_H-M 'P 1 21/n 1'
_atom_sites_solution_hydrogens geom
_atom_sites_solution_primary direct
_atom_sites_solution_secondary difmap
_audit_creation_method SHELXL-97
_cell_angle_alpha 90.00
_cell_angle_beta 117.7330(10)
_cell_angle_gamma 90.00
_cell_formula_units_Z 2
_cell_length_a 13.6191(2)
_cell_length_b 10.4143(2)
_cell_length_c 14.51000(10)
_cell_measurement_reflns_used 6397
_cell_measurement_temperature 203(2)
_cell_measurement_theta_max 26
_cell_measurement_theta_min 2
_cell_volume 1821.59(5)
_computing_cell_refinement 'Siemens SMART'
_computing_data_collection 'Siemens SMART (Siemens, 1995)'
_computing_data_reduction 'Siemens SAINT  (Siemens, 1995)'
_computing_molecular_graphics 'Siemens SHELXTL (Siemens, 1994)'
_computing_publication_material SHELXL-97
_computing_structure_refinement 'SHELXL-97 Sheldrick, (1997)'
_computing_structure_solution 'SHELXS Sheldrick, (1990)'
_diffrn_ambient_temperature 203(2)
_diffrn_measured_fraction_theta_full 0.856
_diffrn_measured_fraction_theta_max 0.856
_diffrn_measurement_device_type 'Siemens SMART'
_diffrn_measurement_method 'Area detector \w scans'
_diffrn_radiation_monochromator graphite
_diffrn_radiation_source 'fine-focus sealed tube'
_diffrn_radiation_type MoK\a
_diffrn_radiation_wavelength 0.71073
_diffrn_reflns_av_R_equivalents 0.0305
_diffrn_reflns_av_sigmaI/netI 0.0408
_diffrn_reflns_limit_h_max 15
_diffrn_reflns_limit_h_min -18
_diffrn_reflns_limit_k_max 13
_diffrn_reflns_limit_k_min 0
_diffrn_reflns_limit_l_max 19
_diffrn_reflns_limit_l_min 0
_diffrn_reflns_number 10950
_diffrn_reflns_theta_full 28.16
_diffrn_reflns_theta_max 28.16
_diffrn_reflns_theta_min 1.70
_diffrn_standards_decay_% 0
_exptl_absorpt_coefficient_mu 0.754
_exptl_absorpt_correction_T_max 0.9633
_exptl_absorpt_correction_T_min 0.7945
_exptl_absorpt_correction_type multi-scan
_exptl_absorpt_process_details 'Blessing, 1995'
_exptl_crystal_colour Yellow
_exptl_crystal_density_diffrn 1.226
_exptl_crystal_density_method 'not measured'
_exptl_crystal_description Plate
_exptl_crystal_F_000 720
_exptl_crystal_size_max 0.32
_exptl_crystal_size_mid 0.18
_exptl_crystal_size_min 0.05
_refine_diff_density_max 0.351
_refine_diff_density_min -0.417
_refine_diff_density_rms 0.064
_refine_ls_extinction_method none
_refine_ls_goodness_of_fit_ref 1.058
_refine_ls_hydrogen_treatment mixed
_refine_ls_matrix_type full
_refine_ls_number_parameters 172
_refine_ls_number_reflns 4027
_refine_ls_number_restraints 0
_refine_ls_restrained_S_all 1.058
_refine_ls_R_factor_all 0.0547
_refine_ls_R_factor_gt 0.0355
_refine_ls_shift/su_max 0.001
_refine_ls_shift/su_mean 0.000
_refine_ls_structure_factor_coef Fsqd
_refine_ls_weighting_details 'w=1/[\s^2^(Fo^2^)+(0.0224P)^2^+1.4423P] where P=(Fo^2^+2Fc^2^)/3'
_refine_ls_weighting_scheme calc
_refine_ls_wR_factor_gt 0.0725
_refine_ls_wR_factor_ref 0.0821
_reflns_number_gt 3148
_reflns_number_total 4027
_reflns_threshold_expression >2sigma(I)
_cod_data_source_file b008232p.txt
_cod_data_source_block '[1]'
_cod_depositor_comments
;
The following automatic conversions were performed:
'_symmetry_cell_setting' value 'Monoclinic' changed to 'monoclinic'
according to '/home/saulius/struct/CIF-dictionaries/cif_core.dic'
dictionary named 'cif_core.dic' version 2.4.1 from
2010-06-29.

'_exptl_absorpt_correction_type' value 'Multi-scan' changed
to 'multi-scan' according to
'/home/saulius/struct/CIF-dictionaries/cif_core.dic' dictionary named
'cif_core.dic' version 2.4.1 from 2010-06-29.

Automatic conversion script
Id: cif_fix_enum 1527 2010-12-29 10:47:43Z saulius 

The following automatic conversions were performed:

'_refine_ls_weighting_scheme' value 'calc
w=1/[\s^2^(Fo^2^)+(0.0224P)^2^+1.4423P] where P=(Fo^2^+2Fc^2^)/3' was
changed to 'calc'. New tag '_refine_ls_weighting_details' was
created. The value of the new tag was set to
'w=1/[\s^2^(Fo^2^)+(0.0224P)^2^+1.4423P] where P=(Fo^2^+2Fc^2^)/3'.

Automatic conversion script
Id: cif_fix_values 3143 2015-03-26 13:38:13Z robertas 
;
_cod_original_sg_symbol_H-M 'P 21/n'
_cod_database_code 7010363

loop_
_symmetry_equiv_pos_as_xyz
'x, y, z'
'-x+1/2, y+1/2, -z+1/2'
'-x, -y, -z'
'x-1/2, -y-1/2, z-1/2'

loop_
_atom_site_label
_atom_site_type_symbol
_atom_site_fract_x
_atom_site_fract_y
_atom_site_fract_z
_atom_site_U_iso_or_equiv
_atom_site_adp_type
_atom_site_occupancy
_atom_site_calc_flag
_atom_site_refinement_flags
_atom_site_disorder_assembly
_atom_site_disorder_group
Ti Ti 0.40644(3) 0.89387(3) 0.04685(3) 0.01869(10) Uani 1 d . . .
Cl1 Cl 0.57393(4) 0.77229(5) 0.15384(4) 0.02747(13) Uani 1 d . . .
Cl2 Cl 0.50861(4) 1.09865(5) 0.09662(4) 0.02340(12) Uani 1 d . . .
C1 C 0.33427(19) 0.9085(2) 0.22272(17) 0.0278(5) Uani 1 d . . .
N1 N 0.35110(14) 0.89733(17) 0.13002(13) 0.0218(4) Uani 1 d . . .
C2 C 0.3982(2) 1.0272(3) 0.28388(19) 0.0403(6) Uani 1 d . . .
H2A H 0.4760 1.0183 0.3020 0.060 Uiso 1 calc R . .
H2B H 0.3908 1.0350 0.3470 0.060 Uiso 1 calc R . .
H2C H 0.3682 1.1033 0.2414 0.060 Uiso 1 calc R . .
C3 C 0.3808(2) 0.7867(3) 0.2882(2) 0.0408(6) Uani 1 d . . .
H3A H 0.3369 0.7131 0.2503 0.061 Uiso 1 calc R . .
H3B H 0.3778 0.7954 0.3534 0.061 Uiso 1 calc R . .
H3C H 0.4572 0.7744 0.3024 0.061 Uiso 1 calc R . .
C4 C 0.2103(2) 0.9212(3) 0.1916(2) 0.0405(6) Uani 1 d . . .
H4A H 0.1709 0.8465 0.1516 0.061 Uiso 1 calc R . .
H4B H 0.1808 0.9979 0.1498 0.061 Uiso 1 calc R . .
H4C H 0.2011 0.9273 0.2539 0.061 Uiso 1 calc R . .
N2 N 0.33669(16) 0.71371(16) -0.04891(14) 0.0253(4) Uani 1 d . . .
H2D H 0.2821 0.7425 -0.1108 0.030 Uiso 1 calc R . .
H2E H 0.3918 0.6854 -0.0626 0.030 Uiso 1 calc R . .
C5 C 0.28957(18) 0.5928(2) -0.02697(16) 0.0242(5) Uani 1 d . . .
C6 C 0.1909(2) 0.6310(3) -0.0105(2) 0.0441(7) Uani 1 d . . .
H6A H 0.2156 0.6876 0.0492 0.066 Uiso 1 calc R . .
H6B H 0.1578 0.5546 0.0017 0.066 Uiso 1 calc R . .
H6C H 0.1363 0.6750 -0.0720 0.066 Uiso 1 calc R . .
C7 C 0.3790(2) 0.5290(2) 0.06990(19) 0.0422(7) Uani 1 d . . .
H7A H 0.4425 0.5095 0.0591 0.063 Uiso 1 calc R . .
H7B H 0.3502 0.4502 0.0837 0.063 Uiso 1 calc R . .
H7C H 0.4015 0.5866 0.1288 0.063 Uiso 1 calc R . .
C8 C 0.2512(2) 0.5026(2) -0.12067(19) 0.0351(6) Uani 1 d . . .
H8A H 0.3147 0.4756 -0.1291 0.053 Uiso 1 calc R . .
H8B H 0.1988 0.5471 -0.1830 0.053 Uiso 1 calc R . .
H8C H 0.2157 0.4278 -0.1093 0.053 Uiso 1 calc R . .
N3 N 0.27863(14) 1.00350(17) -0.09215(13) 0.0233(4) Uani 1 d . . .
H3D H 0.3179 1.0636 -0.1068 0.028 Uiso 1 calc R . .
H3E H 0.2535 0.9467 -0.1460 0.028 Uiso 1 calc R . .
C9 C 0.17675(18) 1.0725(2) -0.10259(17) 0.0248(5) Uani 1 d . . .
C10 C 0.0970(2) 0.9718(3) -0.0999(2) 0.0408(6) Uani 1 d . . .
H10A H 0.1330 0.9237 -0.0353 0.061 Uiso 1 calc R . .
H10B H 0.0757 0.9136 -0.1583 0.061 Uiso 1 calc R . .
H10C H 0.0314 1.0138 -0.1043 0.061 Uiso 1 calc R . .
C11 C 0.1224(2) 1.1448(2) -0.20688(18) 0.0354(6) Uani 1 d . . .
H11A H 0.1005 1.0840 -0.2637 0.053 Uiso 1 calc R . .
H11B H 0.1750 1.2057 -0.2096 0.053 Uiso 1 calc R . .
H11C H 0.0575 1.1905 -0.2132 0.053 Uiso 1 calc R . .
C12 C 0.2127(2) 1.1678(2) -0.01303(19) 0.0353(6) Uani 1 d . . .
H12A H 0.2459 1.1218 0.0526 0.053 Uiso 1 calc R . .
H12B H 0.1486 1.2154 -0.0194 0.053 Uiso 1 calc R . .
H12C H 0.2666 1.2270 -0.0153 0.053 Uiso 1 calc R . .

loop_
_atom_site_aniso_label
_atom_site_aniso_U_11
_atom_site_aniso_U_22
_atom_site_aniso_U_33
_atom_site_aniso_U_23
_atom_site_aniso_U_13
_atom_site_aniso_U_12
Ti 0.01782(19) 0.01891(18) 0.02102(18) -0.00071(15) 0.01045(15) -0.00133(15)
Cl1 0.0220(3) 0.0270(3) 0.0316(3) 0.0019(2) 0.0109(2) 0.0014(2)
Cl2 0.0247(3) 0.0225(3) 0.0262(3) -0.0050(2) 0.0146(2) -0.0049(2)
C1 0.0294(12) 0.0334(12) 0.0269(11) 0.0025(10) 0.0184(10) 0.0036(10)
N1 0.0207(9) 0.0231(9) 0.0229(9) 0.0013(7) 0.0113(8) 0.0010(8)
C2 0.0491(16) 0.0437(15) 0.0332(13) -0.0089(11) 0.0234(13) -0.0030(13)
C3 0.0487(16) 0.0451(15) 0.0339(13) 0.0133(12) 0.0237(13) 0.0079(13)
C4 0.0365(14) 0.0549(17) 0.0419(14) 0.0042(12) 0.0281(12) 0.0046(13)
N2 0.0309(10) 0.0199(9) 0.0260(9) 0.0004(7) 0.0142(8) -0.0035(8)
C5 0.0264(12) 0.0194(10) 0.0254(11) 0.0008(8) 0.0109(9) -0.0051(9)
C6 0.0386(15) 0.0418(15) 0.0611(18) -0.0124(13) 0.0310(14) -0.0141(12)
C7 0.0454(16) 0.0318(14) 0.0343(13) 0.0090(11) 0.0058(12) -0.0047(12)
C8 0.0459(15) 0.0219(11) 0.0328(13) -0.0031(9) 0.0144(11) -0.0073(11)
N3 0.0207(9) 0.0241(9) 0.0260(9) 0.0000(7) 0.0116(8) 0.0002(8)
C9 0.0210(11) 0.0240(11) 0.0278(11) 0.0025(9) 0.0100(9) 0.0047(9)
C10 0.0245(13) 0.0432(15) 0.0547(17) 0.0103(13) 0.0184(13) -0.0018(11)
C11 0.0334(14) 0.0359(13) 0.0315(12) 0.0063(10) 0.0104(11) 0.0079(11)
C12 0.0447(15) 0.0271(12) 0.0352(13) 0.0006(10) 0.0196(12) 0.0106(11)

loop_
_atom_type_symbol
_atom_type_description
_atom_type_scat_dispersion_real
_atom_type_scat_dispersion_imag
_atom_type_scat_source
C C 0.0033 0.0016 'International Tables Vol C Tables 4.2.6.8 and 6.1.1.4'
H H 0.0000 0.0000 'International Tables Vol C Tables 4.2.6.8 and 6.1.1.4'
N N 0.0061 0.0033 'International Tables Vol C Tables 4.2.6.8 and 6.1.1.4'
Cl Cl 0.1484 0.1585 'International Tables Vol C Tables 4.2.6.8 and 6.1.1.4'
Ti Ti 0.2776 0.4457 'International Tables Vol C Tables 4.2.6.8 and 6.1.1.4'

loop_
_geom_angle_atom_site_label_1
_geom_angle_atom_site_label_2
_geom_angle_atom_site_label_3
_geom_angle
_geom_angle_site_symmetry_1
_geom_angle_site_symmetry_3
_geom_angle_publ_flag
N1 Ti N2 104.83(8) . . y
N1 Ti N3 102.19(7) . . y
N2 Ti N3 86.69(7) . . y
N1 Ti Cl1 98.75(6) . . y
N2 Ti Cl1 87.79(5) . . y
N3 Ti Cl1 159.06(5) . . y
N1 Ti Cl2 98.66(6) . . y
N2 Ti Cl2 156.31(5) . . y
N3 Ti Cl2 85.41(5) . . y
Cl1 Ti Cl2 91.69(2) . . y
N1 Ti Cl2 176.65(6) . 3_675 ?
N2 Ti Cl2 76.61(5) . 3_675 ?
N3 Ti Cl2 74.79(4) . 3_675 ?
Cl1 Ti Cl2 84.28(2) . 3_675 ?
Cl2 Ti Cl2 79.770(19) . 3_675 ?
Ti Cl2 Ti 100.230(19) . 3_675 y
N1 C1 C2 107.76(18) . . ?
N1 C1 C3 107.82(18) . . ?
C2 C1 C3 110.4(2) . . ?
N1 C1 C4 110.84(18) . . ?
C2 C1 C4 110.5(2) . . ?
C3 C1 C4 109.5(2) . . ?
C1 N1 Ti 164.43(16) . . ?
C5 N2 Ti 131.20(13) . . ?
N2 C5 C7 108.81(18) . . ?
N2 C5 C6 107.88(18) . . ?
C7 C5 C6 110.8(2) . . ?
N2 C5 C8 109.09(17) . . ?
C7 C5 C8 110.4(2) . . ?
C6 C5 C8 109.7(2) . . ?
C9 N3 Ti 128.32(13) . . ?
N3 C9 C10 107.69(18) . . ?
N3 C9 C12 108.02(18) . . ?
C10 C9 C12 112.1(2) . . ?
N3 C9 C11 109.38(18) . . ?
C10 C9 C11 109.9(2) . . ?
C12 C9 C11 109.65(19) . . ?

loop_
_geom_bond_atom_site_label_1
_geom_bond_atom_site_label_2
_geom_bond_distance
_geom_bond_site_symmetry_2
_geom_bond_publ_flag
Ti N1 1.6947(17) . y
Ti N2 2.2638(17) . y
Ti N3 2.2657(17) . y
Ti Cl1 2.4332(6) . y
Ti Cl2 2.4639(6) . y
Ti Cl2 2.8142(6) 3_675 y
Cl2 Ti 2.8142(6) 3_675 ?
C1 N1 1.471(3) . y
C1 C2 1.534(3) . ?
C1 C3 1.535(3) . ?
C1 C4 1.537(3) . ?
N2 C5 1.513(3) . y
C5 C7 1.519(3) . ?
C5 C6 1.524(3) . ?
C5 C8 1.531(3) . ?
N3 C9 1.506(3) . y
C9 C10 1.524(3) . ?
C9 C12 1.524(3) . ?
C9 C11 1.537(3) . ?
